data_7111980
loop_
_publ_author_name
'Paul Aillard'
'Pascal Retailleau'
'Arnaud Voituriez'
'Angela Marinetti'

_publ_section_title
;
 A [2+2+2] cyclization strategy for the synthesis of phosphorus embedding
 [6]helicene-like structures
;
_journal_name_full Chem.Commun.
_journal_page_first 2199
_journal_paper_doi 10.1039/c3cc48943d
_journal_volume 50
_journal_year 2014
_chemical_absolute_configuration ad
_chemical_formula_moiety 'C43 H41 O2 P, 2(C H Cl3)'
_chemical_formula_sum 'C45 H43 Cl6 O2 P'
_chemical_formula_weight 859.46
_chemical_name_systematic
; 
 ? 
;
_space_group_IT_number 4
_symmetry_cell_setting monoclinic
_symmetry_space_group_name_Hall 'P 2yb'
_symmetry_space_group_name_H-M 'P 1 21 1'
_atom_sites_solution_hydrogens geom
_atom_sites_solution_primary direct
_atom_sites_solution_secondary difmap
_audit_creation_method SHELXL-97
_cell_angle_alpha 90.00
_cell_angle_beta 116.312(8)
_cell_angle_gamma 90.00
_cell_formula_units_Z 2
_cell_length_a 10.4867(3)
_cell_length_b 21.7680(9)
_cell_length_c 10.5830(7)
_cell_measurement_reflns_used 7350
_cell_measurement_temperature 193(2)
_cell_measurement_theta_max 68.2
_cell_measurement_theta_min 2.0
_cell_volume 2165.5(2)
_computing_cell_refinement 'CrystalClear-SM Expert 2.0 r15 (Rigaku, 2011)'
_computing_data_collection 'CrystalClear-SM Expert 2.0 r15 (Rigaku, 2011)'
_computing_data_reduction 'CrystalClear-SM Expert 2.0 r15 (Rigaku, 2011)'
_computing_molecular_graphics 'PLATON (Spek, 2003)'
_computing_publication_material 'SHELXL97 (Sheldrick, 2008)'
_computing_structure_refinement 'SHELXL97 (Sheldrick, 2008); CRYSTALBUILDER (Welter, 2006)'
_computing_structure_solution 'SHELXS97 (Sheldrick, 2008)'
_diffrn_ambient_temperature 193(2)
_diffrn_detector_type 'RAPID II large area curved imaging plate detector '
_diffrn_measured_fraction_theta_full 0.995
_diffrn_measured_fraction_theta_max 0.995
_diffrn_measurement_device_type 'Rigaku rapid II RAXIS conversion'
_diffrn_measurement_method 'profile data from \w-scans'
_diffrn_radiation_monochromator graphite
_diffrn_radiation_source 'fine-focus sealed tube'
_diffrn_radiation_type CuK\a
_diffrn_radiation_wavelength 1.54187
_diffrn_reflns_av_R_equivalents 0.0591
_diffrn_reflns_av_sigmaI/netI 0.0719
_diffrn_reflns_limit_h_max 12
_diffrn_reflns_limit_h_min -12
_diffrn_reflns_limit_k_max 26
_diffrn_reflns_limit_k_min -22
_diffrn_reflns_limit_l_max 12
_diffrn_reflns_limit_l_min -12
_diffrn_reflns_number 19770
_diffrn_reflns_theta_full 68.25
_diffrn_reflns_theta_max 68.25
_diffrn_reflns_theta_min 4.06
_exptl_absorpt_coefficient_mu 4.249
_exptl_absorpt_correction_T_max 0.63
_exptl_absorpt_correction_T_min 0.37
_exptl_absorpt_correction_type multi-scan
_exptl_absorpt_process_details 'FS_ABSCOR (Rigaku, 2009)'
_exptl_crystal_colour yellow
_exptl_crystal_density_diffrn 1.318
_exptl_crystal_density_method 'not measured'
_exptl_crystal_description tab
_exptl_crystal_F_000 892
_exptl_crystal_size_max 0.42
_exptl_crystal_size_mid 0.17
_exptl_crystal_size_min 0.11
_refine_diff_density_max 0.460
_refine_diff_density_min -0.532
_refine_diff_density_rms 0.070
_refine_ls_abs_structure_details 'Flack H D (1983), Acta Cryst. A39, 876-881'
_refine_ls_abs_structure_Flack 0.00(3)
_refine_ls_extinction_coef 0.0014(4)
_refine_ls_extinction_expression Fc^*^=kFc[1+0.001xFc^2^\l^3^/sin(2\q)]^-1/4^
_refine_ls_extinction_method SHELXL
_refine_ls_goodness_of_fit_ref 1.174
_refine_ls_hydrogen_treatment constr
_refine_ls_matrix_type full
_refine_ls_number_parameters 491
_refine_ls_number_reflns 7381
_refine_ls_number_restraints 1
_refine_ls_restrained_S_all 1.174
_refine_ls_R_factor_all 0.1084
_refine_ls_R_factor_gt 0.0700
_refine_ls_shift/su_max 0.000
_refine_ls_shift/su_mean 0.000
_refine_ls_structure_factor_coef Fsqd
_refine_ls_weighting_details 'calc w=1/[\s^2^(Fo^2^)+(0.1300P)^2^+0.0000P] where P=(Fo^2^+2Fc^2^)/3'
_refine_ls_weighting_scheme calc
_refine_ls_wR_factor_gt 0.1866
_refine_ls_wR_factor_ref 0.2414
_reflns_number_gt 4896
_reflns_number_total 7385
_reflns_threshold_expression >2sigma(I)
_cod_data_source_file c3cc48943d.txt
_cod_data_source_block pa-289f1
_cod_original_cell_volume 2165.53(18)
_cod_original_sg_symbol_H-M 'P 21'
_cod_database_code 7111980

loop_
_symmetry_equiv_pos_as_xyz
'x, y, z'
'-x, y+1/2, -z'

loop_
_atom_site_label
_atom_site_type_symbol
_atom_site_fract_x
_atom_site_fract_y
_atom_site_fract_z
_atom_site_U_iso_or_equiv
_atom_site_adp_type
_atom_site_occupancy
_atom_site_symmetry_multiplicity
_atom_site_calc_flag
_atom_site_refinement_flags
Cl1 Cl 0.9242(5) 0.85175(19) 0.2913(6) 0.1846(18) Uani 1 1 d .
Cl2 Cl 1.0114(3) 0.72834(15) 0.3011(3) 0.1221(10) Uani 1 1 d .
Cl3 Cl 0.7447(3) 0.7631(2) 0.0907(2) 0.1607(16) Uani 1 1 d .
Cl4 Cl 1.1091(3) 0.62162(18) 0.7575(3) 0.1329(10) Uani 1 1 d .
Cl5 Cl 1.2556(3) 0.65184(17) 0.5954(4) 0.1470(13) Uani 1 1 d .
Cl6 Cl 1.2923(4) 0.72495(17) 0.8325(4) 0.1620(14) Uani 1 1 d .
P1 P 0.76719(12) 0.75107(6) 0.62062(12) 0.0415(3) Uani 1 1 d .
O1 O 0.8154(4) 0.74585(19) 0.5086(3) 0.0485(8) Uani 1 1 d .
O2 O 0.6538(5) 0.5334(2) 0.8864(5) 0.0739(14) Uani 1 1 d .
C1 C 0.9088(6) 0.7660(3) 0.7949(5) 0.0481(13) Uani 1 1 d .
C2 C 0.9121(5) 0.7211(3) 0.8811(5) 0.0478(13) Uani 1 1 d .
H2 H 0.9801 0.7207 0.9773 0.057 Uiso 1 1 calc R
C3 C 0.8059(5) 0.6721(3) 0.8210(5) 0.0456(12) Uani 1 1 d .
C4 C 0.7197(5) 0.6812(3) 0.6776(5) 0.0434(12) Uani 1 1 d .
C5 C 0.6112(5) 0.6398(3) 0.6030(6) 0.0449(12) Uani 1 1 d .
H5 H 0.5503 0.6469 0.5061 0.054 Uiso 1 1 calc R
C6 C 0.5911(6) 0.5878(2) 0.6698(6) 0.0465(12) Uani 1 1 d .
C7 C 0.6762(6) 0.5815(3) 0.8154(6) 0.0547(14) Uani 1 1 d .
C8 C 0.7866(6) 0.6214(3) 0.8901(6) 0.0545(14) Uani 1 1 d .
H8 H 0.8482 0.6142 0.9868 0.065 Uiso 1 1 calc R
C9 C 0.5056(8) 0.5203(4) 0.8376(8) 0.077(2) Uani 1 1 d .
H9A H 0.4596 0.5552 0.8611 0.092 Uiso 1 1 calc R
H9B H 0.4952 0.4835 0.8874 0.092 Uiso 1 1 calc R
C10 C 0.4324(7) 0.5092(3) 0.6839(7) 0.0592(15) Uani 1 1 d .
C11 C 0.4793(6) 0.5407(3) 0.5977(6) 0.0533(13) Uani 1 1 d .
C12 C 0.4128(6) 0.5298(3) 0.4513(6) 0.0527(13) Uani 1 1 d .
C13 C 0.2841(6) 0.4962(3) 0.3946(8) 0.0640(17) Uani 1 1 d .
C14 C 0.2377(7) 0.4678(3) 0.4843(9) 0.0687(19) Uani 1 1 d .
H14 H 0.1509 0.4454 0.4451 0.082 Uiso 1 1 calc R
C15 C 0.3143(7) 0.4712(3) 0.6284(9) 0.0701(18) Uani 1 1 d .
H15 H 0.2869 0.4480 0.6885 0.084 Uiso 1 1 calc R
C16 C 0.1988(7) 0.4980(4) 0.2369(8) 0.079(2) Uani 1 1 d .
H16A H 0.0968 0.4920 0.2120 0.095 Uiso 1 1 calc R
H16B H 0.2293 0.4641 0.1942 0.095 Uiso 1 1 calc R
C17 C 0.2182(8) 0.5584(4) 0.1784(8) 0.082(2) Uani 1 1 d .
H17A H 0.1651 0.5581 0.0743 0.099 Uiso 1 1 calc R
H17B H 0.1806 0.5922 0.2148 0.099 Uiso 1 1 calc R
C18 C 0.3718(8) 0.5683(4) 0.2211(8) 0.075(2) Uani 1 1 d .
C19 C 0.4702(7) 0.5502(3) 0.3532(7) 0.0625(16) Uani 1 1 d .
C20 C 0.6182(7) 0.5477(3) 0.3842(7) 0.0633(17) Uani 1 1 d .
C21 C 0.6593(9) 0.5740(4) 0.2849(9) 0.087(3) Uani 1 1 d .
C22 C 0.5584(11) 0.5991(5) 0.1573(9) 0.098(3) Uani 1 1 d .
H22 H 0.5888 0.6198 0.0963 0.118 Uiso 1 1 calc R
C23 C 0.4187(11) 0.5939(4) 0.1216(9) 0.095(3) Uani 1 1 d .
H23 H 0.3505 0.6069 0.0310 0.114 Uiso 1 1 calc R
C24 C 0.8081(10) 0.5734(5) 0.3157(12) 0.105(3) Uani 1 1 d .
H24 H 0.8384 0.5909 0.2513 0.126 Uiso 1 1 calc R
C25 C 0.9029(10) 0.5479(5) 0.4362(13) 0.100(3) Uani 1 1 d .
H25 H 1.0011 0.5502 0.4588 0.120 Uiso 1 1 calc R
C26 C 0.8629(8) 0.5183(4) 0.5287(11) 0.086(2) Uani 1 1 d .
H26 H 0.9313 0.4974 0.6088 0.103 Uiso 1 1 calc R
C27 C 0.7227(7) 0.5199(3) 0.5028(9) 0.072(2) Uani 1 1 d .
H27 H 0.6961 0.5011 0.5687 0.086 Uiso 1 1 calc R
C28 C 0.6297(6) 0.8083(3) 0.5866(5) 0.0442(12) Uani 1 1 d .
H28 H 0.6582 0.8462 0.5524 0.053 Uiso 1 1 calc R
C29 C 0.4793(5) 0.7886(3) 0.4707(5) 0.0461(12) Uani 1 1 d .
H29 H 0.4483 0.7529 0.5096 0.055 Uiso 1 1 calc R
C30 C 0.3735(6) 0.8413(3) 0.4510(6) 0.0540(14) Uani 1 1 d .
H30A H 0.4030 0.8783 0.4162 0.065 Uiso 1 1 calc R
H30B H 0.2778 0.8292 0.3791 0.065 Uiso 1 1 calc R
C31 C 0.3662(6) 0.8568(3) 0.5875(7) 0.0628(16) Uani 1 1 d .
H31A H 0.2969 0.8904 0.5702 0.075 Uiso 1 1 calc R
H31B H 0.3326 0.8205 0.6203 0.075 Uiso 1 1 calc R
C32 C 0.5099(6) 0.8763(3) 0.7007(6) 0.0545(14) Uani 1 1 d .
H32 H 0.5405 0.9134 0.6655 0.065 Uiso 1 1 calc R
C33 C 0.6197(6) 0.8250(3) 0.7236(6) 0.0507(13) Uani 1 1 d .
H33A H 0.7143 0.8386 0.7952 0.061 Uiso 1 1 calc R
H33B H 0.5927 0.7879 0.7604 0.061 Uiso 1 1 calc R
C34 C 0.5087(8) 0.8934(3) 0.8391(8) 0.0732(19) Uani 1 1 d .
H34A H 0.4382 0.9258 0.8226 0.110 Uiso 1 1 calc R
H34B H 0.6031 0.9082 0.9054 0.110 Uiso 1 1 calc R
H34C H 0.4840 0.8572 0.8787 0.110 Uiso 1 1 calc R
C35 C 0.4748(6) 0.7674(3) 0.3304(6) 0.0533(14) Uani 1 1 d .
H35 H 0.5505 0.7355 0.3542 0.064 Uiso 1 1 calc R
C36 C 0.3337(7) 0.7359(4) 0.2376(8) 0.085(2) Uani 1 1 d .
H36A H 0.3160 0.7031 0.2912 0.128 Uiso 1 1 calc R
H36B H 0.3383 0.7184 0.1545 0.128 Uiso 1 1 calc R
H36C H 0.2564 0.7661 0.2077 0.128 Uiso 1 1 calc R
C37 C 0.5103(7) 0.8181(4) 0.2531(7) 0.0715(19) Uani 1 1 d .
H37A H 0.4383 0.8505 0.2271 0.107 Uiso 1 1 calc R
H37B H 0.5116 0.8013 0.1678 0.107 Uiso 1 1 calc R
H37C H 0.6040 0.8352 0.3145 0.107 Uiso 1 1 calc R
C38 C 1.0006(5) 0.8222(3) 0.8314(5) 0.0487(13) Uani 1 1 d .
C39 C 1.0354(6) 0.8477(3) 0.7297(7) 0.0560(14) Uani 1 1 d .
H39 H 1.0008 0.8297 0.6387 0.067 Uiso 1 1 calc R
C40 C 1.1210(6) 0.8996(3) 0.7626(7) 0.0626(16) Uani 1 1 d .
H40 H 1.1443 0.9173 0.6936 0.075 Uiso 1 1 calc R
C41 C 1.1718(6) 0.9252(3) 0.8934(8) 0.0649(17) Uani 1 1 d .
H41 H 1.2323 0.9601 0.9156 0.078 Uiso 1 1 calc R
C42 C 1.1361(6) 0.9009(3) 0.9938(7) 0.0622(16) Uani 1 1 d .
H42 H 1.1704 0.9195 1.0842 0.075 Uiso 1 1 calc R
C43 C 1.0492(6) 0.8488(3) 0.9623(6) 0.0613(16) Uani 1 1 d .
H43 H 1.0239 0.8320 1.0309 0.074 Uiso 1 1 calc R
C44 C 0.8664(9) 0.7750(4) 0.2605(8) 0.087(2) Uani 1 1 d .
H44 H 0.8219 0.7643 0.3240 0.105 Uiso 1 1 calc R
C45 C 1.1695(10) 0.6819(6) 0.6891(11) 0.113(3) Uani 1 1 d .
H45 H 1.0880 0.7084 0.6265 0.136 Uiso 1 1 calc R

loop_
_atom_site_aniso_label
_atom_site_aniso_U_11
_atom_site_aniso_U_22
_atom_site_aniso_U_33
_atom_site_aniso_U_23
_atom_site_aniso_U_13
_atom_site_aniso_U_12
Cl1 0.238(4) 0.124(3) 0.294(5) -0.001(3) 0.210(4) -0.004(3)
Cl2 0.1076(16) 0.160(3) 0.1156(17) 0.0306(16) 0.0649(14) 0.0341(16)
Cl3 0.1242(19) 0.296(5) 0.0715(12) 0.017(2) 0.0523(13) 0.062(3)
Cl4 0.1245(19) 0.154(3) 0.126(2) -0.011(2) 0.0610(17) -0.016(2)
Cl5 0.141(2) 0.163(3) 0.179(3) 0.049(2) 0.109(2) 0.062(2)
Cl6 0.183(3) 0.115(2) 0.175(3) 0.022(2) 0.067(3) -0.007(2)
P1 0.0431(6) 0.0423(7) 0.0403(6) 0.0009(5) 0.0194(5) 0.0006(6)
O1 0.0557(19) 0.054(2) 0.0407(16) -0.0057(17) 0.0260(15) -0.0023(19)
O2 0.070(3) 0.064(3) 0.078(3) 0.031(2) 0.024(2) -0.014(2)
C1 0.055(3) 0.043(3) 0.052(3) -0.001(2) 0.029(2) 0.003(2)
C2 0.039(2) 0.063(4) 0.036(2) -0.004(2) 0.011(2) -0.008(2)
C3 0.042(2) 0.054(3) 0.035(2) 0.001(2) 0.012(2) -0.002(2)
C4 0.038(2) 0.048(3) 0.044(3) -0.003(2) 0.019(2) 0.010(2)
C5 0.041(2) 0.043(3) 0.049(3) 0.002(2) 0.018(2) 0.005(2)
C6 0.050(3) 0.034(3) 0.055(3) 0.001(2) 0.024(2) -0.002(2)
C7 0.061(3) 0.049(4) 0.052(3) 0.015(3) 0.024(3) 0.006(3)
C8 0.052(3) 0.052(4) 0.052(3) 0.017(3) 0.016(2) 0.003(3)
C9 0.077(4) 0.082(6) 0.078(5) 0.013(4) 0.040(4) -0.016(4)
C10 0.058(3) 0.049(4) 0.073(4) 0.009(3) 0.031(3) -0.004(3)
C11 0.051(3) 0.040(3) 0.066(4) 0.005(3) 0.024(3) 0.007(2)
C12 0.048(3) 0.041(3) 0.067(4) -0.005(3) 0.024(3) 0.000(2)
C13 0.048(3) 0.057(4) 0.079(4) -0.021(3) 0.021(3) 0.002(3)
C14 0.055(3) 0.038(4) 0.113(6) -0.014(4) 0.037(4) -0.002(3)
C15 0.063(4) 0.054(4) 0.097(5) -0.005(4) 0.039(4) -0.009(3)
C16 0.058(4) 0.073(5) 0.093(5) -0.025(4) 0.022(4) -0.003(3)
C17 0.067(4) 0.083(6) 0.075(5) -0.012(4) 0.012(4) -0.005(4)
C18 0.070(4) 0.078(5) 0.070(4) -0.026(4) 0.024(4) -0.016(4)
C19 0.063(3) 0.060(4) 0.061(4) -0.015(3) 0.023(3) -0.012(3)
C20 0.062(4) 0.052(4) 0.084(5) -0.026(3) 0.040(3) -0.016(3)
C21 0.095(5) 0.096(6) 0.092(6) -0.041(5) 0.061(5) -0.032(5)
C22 0.111(7) 0.117(8) 0.073(5) -0.028(5) 0.048(5) -0.043(6)
C23 0.115(7) 0.089(6) 0.068(5) -0.020(4) 0.028(5) -0.019(5)
C24 0.089(6) 0.128(8) 0.133(8) -0.057(7) 0.082(6) -0.025(6)
C25 0.071(5) 0.085(7) 0.160(9) -0.039(6) 0.066(6) -0.027(5)
C26 0.067(4) 0.069(5) 0.130(7) -0.030(5) 0.051(5) -0.007(4)
C27 0.059(4) 0.066(5) 0.094(5) -0.029(4) 0.037(4) -0.006(3)
C28 0.052(3) 0.041(3) 0.044(3) 0.002(2) 0.026(2) -0.004(2)
C29 0.045(3) 0.046(3) 0.044(3) 0.006(2) 0.016(2) 0.001(2)
C30 0.055(3) 0.045(4) 0.064(4) 0.004(3) 0.028(3) 0.003(3)
C31 0.054(3) 0.059(4) 0.083(4) 0.002(3) 0.036(3) 0.002(3)
C32 0.059(3) 0.052(3) 0.064(3) 0.002(3) 0.038(3) 0.009(3)
C33 0.053(3) 0.050(3) 0.055(3) -0.001(2) 0.029(3) 0.004(3)
C34 0.083(4) 0.065(5) 0.088(5) -0.014(4) 0.053(4) 0.004(4)
C35 0.043(3) 0.058(4) 0.048(3) 0.000(2) 0.010(2) 0.002(2)
C36 0.068(4) 0.096(6) 0.066(4) -0.027(4) 0.007(3) 0.004(4)
C37 0.074(4) 0.085(5) 0.058(4) 0.009(3) 0.031(3) 0.011(4)
C38 0.042(2) 0.058(4) 0.040(3) -0.002(2) 0.013(2) -0.001(2)
C39 0.053(3) 0.051(4) 0.066(4) -0.001(3) 0.029(3) 0.001(3)
C40 0.045(3) 0.066(4) 0.072(4) 0.000(3) 0.022(3) 0.000(3)
C41 0.044(3) 0.054(4) 0.088(5) 0.000(3) 0.021(3) -0.005(3)
C42 0.050(3) 0.058(4) 0.063(4) -0.021(3) 0.011(3) -0.010(3)
C43 0.053(3) 0.070(4) 0.052(3) -0.008(3) 0.015(3) 0.000(3)
C44 0.102(5) 0.106(7) 0.086(5) 0.027(4) 0.070(4) 0.014(5)
C45 0.091(6) 0.143(9) 0.110(7) 0.026(7) 0.049(6) 0.044(6)

loop_
_atom_type_symbol
_atom_type_description
_atom_type_scat_dispersion_real
_atom_type_scat_dispersion_imag
_atom_type_scat_source
C C 0.0181 0.0091 'International Tables Vol C Tables 4.2.6.8 and 6.1.1.4'
H H 0.0000 0.0000 'International Tables Vol C Tables 4.2.6.8 and 6.1.1.4'
O O 0.0492 0.0322 'International Tables Vol C Tables 4.2.6.8 and 6.1.1.4'
P P 0.2955 0.4335 'International Tables Vol C Tables 4.2.6.8 and 6.1.1.4'
Cl Cl 0.3639 0.7018 'International Tables Vol C Tables 4.2.6.8 and 6.1.1.4'

loop_
_geom_angle_atom_site_label_1
_geom_angle_atom_site_label_2
_geom_angle_atom_site_label_3
_geom_angle
O1 P1 C4 116.7(2)
O1 P1 C1 114.2(2)
C4 P1 C1 92.0(2)
O1 P1 C28 114.5(2)
C4 P1 C28 109.6(2)
C1 P1 C28 107.4(2)
C7 O2 C9 112.2(5)
C2 C1 C38 127.4(5)
C2 C1 P1 109.1(4)
C38 C1 P1 123.5(4)
C1 C2 C3 117.0(4)
C1 C2 H2 121.5
C3 C2 H2 121.5
C8 C3 C4 120.7(5)
C8 C3 C2 127.6(5)
C4 C3 C2 111.7(5)
C5 C4 C3 119.9(5)
C5 C4 P1 129.8(4)
C3 C4 P1 110.2(4)
C4 C5 C6 120.4(5)
C4 C5 H5 119.8
C6 C5 H5 119.8
C5 C6 C7 118.0(5)
C5 C6 C11 124.0(5)
C7 C6 C11 117.9(5)
O2 C7 C8 118.1(5)
O2 C7 C6 119.8(5)
C8 C7 C6 122.0(5)
C7 C8 C3 118.6(5)
C7 C8 H8 120.7
C3 C8 H8 120.7
O2 C9 C10 112.4(6)
O2 C9 H9A 109.1
C10 C9 H9A 109.1
O2 C9 H9B 109.1
C10 C9 H9B 109.1
H9A C9 H9B 107.9
C15 C10 C11 121.7(7)
C15 C10 C9 119.6(6)
C11 C10 C9 118.6(6)
C10 C11 C12 119.4(6)
C10 C11 C6 115.4(5)
C12 C11 C6 125.0(5)
C11 C12 C13 117.9(6)
C11 C12 C19 124.3(5)
C13 C12 C19 117.8(6)
C14 C13 C12 119.9(6)
C14 C13 C16 123.6(6)
C12 C13 C16 116.4(7)
C15 C14 C13 121.6(6)
C15 C14 H14 119.2
C13 C14 H14 119.2
C14 C15 C10 118.4(7)
C14 C15 H15 120.8
C10 C15 H15 120.8
C13 C16 C17 110.8(6)
C13 C16 H16A 109.5
C17 C16 H16A 109.5
C13 C16 H16B 109.5
C17 C16 H16B 109.5
H16A C16 H16B 108.1
C18 C17 C16 109.2(7)
C18 C17 H17A 109.8
C16 C17 H17A 109.8
C18 C17 H17B 109.8
C16 C17 H17B 109.8
H17A C17 H17B 108.3
C19 C18 C23 120.1(7)
C19 C18 C17 119.5(7)
C23 C18 C17 120.3(7)
C18 C19 C20 119.4(7)
C18 C19 C12 116.3(6)
C20 C19 C12 124.2(6)
C27 C20 C21 117.9(7)
C27 C20 C19 124.3(7)
C21 C20 C19 117.8(7)
C22 C21 C20 121.4(7)
C22 C21 C24 119.9(9)
C20 C21 C24 118.7(9)
C23 C22 C21 119.9(9)
C23 C22 H22 120.0
C21 C22 H22 120.0
C22 C23 C18 120.3(8)
C22 C23 H23 119.9
C18 C23 H23 119.9
C25 C24 C21 119.3(9)
C25 C24 H24 120.3
C21 C24 H24 120.3
C24 C25 C26 122.4(8)
C24 C25 H25 118.8
C26 C25 H25 118.8
C27 C26 C25 118.9(9)
C27 C26 H26 120.6
C25 C26 H26 120.6
C26 C27 C20 122.6(8)
C26 C27 H27 118.7
C20 C27 H27 118.7
C33 C28 C29 109.6(4)
C33 C28 P1 110.7(4)
C29 C28 P1 113.8(4)
C33 C28 H28 107.5
C29 C28 H28 107.5
P1 C28 H28 107.5
C35 C29 C30 112.4(4)
C35 C29 C28 115.3(4)
C30 C29 C28 108.5(5)
C35 C29 H29 106.7
C30 C29 H29 106.7
C28 C29 H29 106.7
C31 C30 C29 111.9(5)
C31 C30 H30A 109.2
C29 C30 H30A 109.2
C31 C30 H30B 109.2
C29 C30 H30B 109.2
H30A C30 H30B 107.9
C32 C31 C30 111.3(5)
C32 C31 H31A 109.4
C30 C31 H31A 109.4
C32 C31 H31B 109.4
C30 C31 H31B 109.4
H31A C31 H31B 108.0
C31 C32 C34 113.7(5)
C31 C32 C33 109.5(5)
C34 C32 C33 110.5(5)
C31 C32 H32 107.6
C34 C32 H32 107.6
C33 C32 H32 107.6
C28 C33 C32 112.3(5)
C28 C33 H33A 109.1
C32 C33 H33A 109.1
C28 C33 H33B 109.1
C32 C33 H33B 109.1
H33A C33 H33B 107.9
C32 C34 H34A 109.5
C32 C34 H34B 109.5
H34A C34 H34B 109.5
C32 C34 H34C 109.5
H34A C34 H34C 109.5
H34B C34 H34C 109.5
C37 C35 C36 112.3(6)
C37 C35 C29 113.2(5)
C36 C35 C29 111.3(5)
C37 C35 H35 106.5
C36 C35 H35 106.5
C29 C35 H35 106.5
C35 C36 H36A 109.5
C35 C36 H36B 109.5
H36A C36 H36B 109.5
C35 C36 H36C 109.5
H36A C36 H36C 109.5
H36B C36 H36C 109.5
C35 C37 H37A 109.5
C35 C37 H37B 109.5
H37A C37 H37B 109.5
C35 C37 H37C 109.5
H37A C37 H37C 109.5
H37B C37 H37C 109.5
C43 C38 C39 120.2(6)
C43 C38 C1 120.8(5)
C39 C38 C1 119.0(5)
C40 C39 C38 119.4(6)
C40 C39 H39 120.3
C38 C39 H39 120.3
C41 C40 C39 120.5(7)
C41 C40 H40 119.8
C39 C40 H40 119.8
C40 C41 C42 120.5(6)
C40 C41 H41 119.8
C42 C41 H41 119.8
C41 C42 C43 119.9(6)
C41 C42 H42 120.1
C43 C42 H42 120.1
C38 C43 C42 119.5(6)
C38 C43 H43 120.2
C42 C43 H43 120.2
Cl3 C44 Cl2 110.0(5)
Cl3 C44 Cl1 112.1(5)
Cl2 C44 Cl1 108.7(5)
Cl3 C44 H44 108.7
Cl2 C44 H44 108.7
Cl1 C44 H44 108.7
Cl5 C45 Cl4 109.2(7)
Cl5 C45 Cl6 109.0(6)
Cl4 C45 Cl6 107.6(6)
Cl5 C45 H45 110.3
Cl4 C45 H45 110.3
Cl6 C45 H45 110.3

loop_
_geom_bond_atom_site_label_1
_geom_bond_atom_site_label_2
_geom_bond_distance
Cl1 C44 1.759(11)
Cl2 C44 1.717(9)
Cl3 C44 1.700(9)
Cl4 C45 1.748(12)
Cl5 C45 1.738(10)
Cl6 C45 1.763(13)
P1 O1 1.485(3)
P1 C4 1.787(6)
P1 C1 1.812(5)
P1 C28 1.816(6)
O2 C7 1.368(7)
O2 C9 1.432(8)
C1 C2 1.328(8)
C1 C38 1.497(8)
C2 C3 1.468(8)
C2 H2 0.9500
C3 C8 1.387(8)
C3 C4 1.394(7)
C4 C5 1.390(7)
C5 C6 1.399(7)
C5 H5 0.9500
C6 C7 1.403(8)
C6 C11 1.489(8)
C7 C8 1.381(8)
C8 H8 0.9500
C9 C10 1.479(10)
C9 H9A 0.9900
C9 H9B 0.9900
C10 C15 1.385(9)
C10 C11 1.393(8)
C11 C12 1.409(8)
C12 C13 1.413(8)
C12 C19 1.481(9)
C13 C14 1.390(11)
C13 C16 1.505(10)
C14 C15 1.375(11)
C14 H14 0.9500
C15 H15 0.9500
C16 C17 1.506(12)
C16 H16A 0.9900
C16 H16B 0.9900
C17 C18 1.483(10)
C17 H17A 0.9900
C17 H17B 0.9900
C18 C19 1.377(10)
C18 C23 1.457(12)
C19 C20 1.437(9)
C20 C27 1.388(10)
C20 C21 1.421(10)
C21 C22 1.406(13)
C21 C24 1.446(11)
C22 C23 1.345(12)
C22 H22 0.9500
C23 H23 0.9500
C24 C25 1.341(14)
C24 H24 0.9500
C25 C26 1.383(13)
C25 H25 0.9500
C26 C27 1.371(9)
C26 H26 0.9500
C27 H27 0.9500
C28 C33 1.543(7)
C28 C29 1.568(7)
C28 H28 1.0000
C29 C35 1.535(8)
C29 C30 1.544(8)
C29 H29 1.0000
C30 C31 1.518(9)
C30 H30A 0.9900
C30 H30B 0.9900
C31 C32 1.512(9)
C31 H31A 0.9900
C31 H31B 0.9900
C32 C34 1.517(8)
C32 C33 1.545(8)
C32 H32 1.0000
C33 H33A 0.9900
C33 H33B 0.9900
C34 H34A 0.9800
C34 H34B 0.9800
C34 H34C 0.9800
C35 C37 1.514(9)
C35 C36 1.528(9)
C35 H35 1.0000
C36 H36A 0.9800
C36 H36B 0.9800
C36 H36C 0.9800
C37 H37A 0.9800
C37 H37B 0.9800
C37 H37C 0.9800
C38 C43 1.375(8)
C38 C39 1.395(8)
C39 C40 1.386(9)
C39 H39 0.9500
C40 C41 1.363(10)
C40 H40 0.9500
C41 C42 1.379(9)
C41 H41 0.9500
C42 C43 1.399(9)
C42 H42 0.9500
C43 H43 0.9500
C44 H44 1.0000
C45 H45 1.0000

loop_
_geom_torsion_atom_site_label_1
_geom_torsion_atom_site_label_2
_geom_torsion_atom_site_label_3
_geom_torsion_atom_site_label_4
_geom_torsion
O1 P1 C1 C2 -121.0(4)
C4 P1 C1 C2 -0.5(4)
C28 P1 C1 C2 110.8(4)
O1 P1 C1 C38 61.2(5)
C4 P1 C1 C38 -178.3(5)
C28 P1 C1 C38 -67.0(5)
C38 C1 C2 C3 177.2(5)
P1 C1 C2 C3 -0.5(6)
C1 C2 C3 C8 -178.7(6)
C1 C2 C3 C4 1.6(7)
C8 C3 C4 C5 1.4(8)
C2 C3 C4 C5 -178.9(5)
C8 C3 C4 P1 178.5(4)
C2 C3 C4 P1 -1.8(5)
O1 P1 C4 C5 -63.4(5)
C1 P1 C4 C5 178.1(5)
C28 P1 C4 C5 68.8(5)
O1 P1 C4 C3 119.8(4)
C1 P1 C4 C3 1.3(4)
C28 P1 C4 C3 -107.9(4)
C3 C4 C5 C6 -2.3(7)
P1 C4 C5 C6 -178.8(4)
C4 C5 C6 C7 4.8(8)
C4 C5 C6 C11 -179.0(5)
C9 O2 C7 C8 143.2(6)
C9 O2 C7 C6 -39.0(8)
C5 C6 C7 O2 175.8(5)
C11 C6 C7 O2 -0.7(8)
C5 C6 C7 C8 -6.5(9)
C11 C6 C7 C8 177.0(6)
O2 C7 C8 C3 -176.7(5)
C6 C7 C8 C3 5.6(9)
C4 C3 C8 C7 -2.9(9)
C2 C3 C8 C7 177.4(5)
C7 O2 C9 C10 55.0(8)
O2 C9 C10 C15 151.6(6)
O2 C9 C10 C11 -32.4(9)
C15 C10 C11 C12 -5.5(9)
C9 C10 C11 C12 178.7(6)
C15 C10 C11 C6 169.8(6)
C9 C10 C11 C6 -6.0(9)
C5 C6 C11 C10 -152.6(6)
C7 C6 C11 C10 23.7(8)
C5 C6 C11 C12 22.4(9)
C7 C6 C11 C12 -161.3(6)
C10 C11 C12 C13 11.8(9)
C6 C11 C12 C13 -163.0(6)
C10 C11 C12 C19 -167.0(6)
C6 C11 C12 C19 18.2(9)
C11 C12 C13 C14 -9.1(9)
C19 C12 C13 C14 169.8(6)
C11 C12 C13 C16 166.1(6)
C19 C12 C13 C16 -14.9(9)
C12 C13 C14 C15 -0.2(10)
C16 C13 C14 C15 -175.1(7)
C13 C14 C15 C10 6.8(10)
C11 C10 C15 C14 -3.9(10)
C9 C10 C15 C14 171.9(7)
C14 C13 C16 C17 143.5(7)
C12 C13 C16 C17 -31.6(9)
C13 C16 C17 C18 56.8(9)
C16 C17 C18 C19 -37.5(10)
C16 C17 C18 C23 139.1(8)
C23 C18 C19 C20 -9.6(11)
C17 C18 C19 C20 167.0(7)
C23 C18 C19 C12 175.0(7)
C17 C18 C19 C12 -8.5(10)
C11 C12 C19 C18 -144.3(7)
C13 C12 C19 C18 36.9(9)
C11 C12 C19 C20 40.5(10)
C13 C12 C19 C20 -138.3(6)
C18 C19 C20 C27 -167.7(7)
C12 C19 C20 C27 7.4(10)
C18 C19 C20 C21 10.4(10)
C12 C19 C20 C21 -174.5(6)
C27 C20 C21 C22 175.4(7)
C19 C20 C21 C22 -2.8(11)
C27 C20 C21 C24 -3.3(10)
C19 C20 C21 C24 178.5(7)
C20 C21 C22 C23 -5.8(13)
C24 C21 C22 C23 172.9(8)
C21 C22 C23 C18 6.8(13)
C19 C18 C23 C22 0.9(13)
C17 C18 C23 C22 -175.6(8)
C22 C21 C24 C25 -178.3(9)
C20 C21 C24 C25 0.4(13)
C21 C24 C25 C26 4.3(15)
C24 C25 C26 C27 -5.9(14)
C25 C26 C27 C20 2.7(12)
C21 C20 C27 C26 1.8(10)
C19 C20 C27 C26 179.9(6)
O1 P1 C28 C33 -162.2(3)
C4 P1 C28 C33 64.4(4)
C1 P1 C28 C33 -34.2(4)
O1 P1 C28 C29 73.8(4)
C4 P1 C28 C29 -59.5(4)
C1 P1 C28 C29 -158.2(4)
C33 C28 C29 C35 -176.9(5)
P1 C28 C29 C35 -52.4(6)
C33 C28 C29 C30 56.1(6)
P1 C28 C29 C30 -179.4(4)
C35 C29 C30 C31 173.3(5)
C28 C29 C30 C31 -58.1(6)
C29 C30 C31 C32 59.5(7)
C30 C31 C32 C34 179.1(5)
C30 C31 C32 C33 -56.8(7)
C29 C28 C33 C32 -57.0(6)
P1 C28 C33 C32 176.6(4)
C31 C32 C33 C28 56.8(6)
C34 C32 C33 C28 -177.3(5)
C30 C29 C35 C37 59.7(6)
C28 C29 C35 C37 -65.3(6)
C30 C29 C35 C36 -67.9(7)
C28 C29 C35 C36 167.1(5)
C2 C1 C38 C43 -32.0(9)
P1 C1 C38 C43 145.3(5)
C2 C1 C38 C39 148.5(6)
P1 C1 C38 C39 -34.1(7)
C43 C38 C39 C40 0.9(9)
C1 C38 C39 C40 -179.7(5)
C38 C39 C40 C41 0.5(9)
C39 C40 C41 C42 -1.6(10)
C40 C41 C42 C43 1.2(10)
C39 C38 C43 C42 -1.3(9)
C1 C38 C43 C42 179.3(5)
C41 C42 C43 C38 0.3(9)
